data_2215106
loop_
_publ_author_name
'Ting-Ting Han'
'Jian-Fang Ma'
'Guang-Ju Ping'
'Zhi-Fang Jia'

_publ_section_title
;[8,17-Bis(5-nitro-2-oxidobenzyl-\k<i>O</i>)-5,6:19,20-dibenzo-1,4,11,14-tetraoxa-8,17-diazacycloeicosane-\k^4^<i>N</i>,<i>N</i>']copper(II)
 chloroform solvate
;
_journal_coeditor_code GK2091
_journal_issue 9
_journal_name_full 'Acta Crystallographica Section E'
_journal_page_first m2301
_journal_page_last m2301
_journal_paper_doi 10.1107/S1600536807038202
_journal_volume 63
_journal_year 2007
_chemical_formula_iupac 'C36 H38 Cu N4 O10, C H Cl3'
_chemical_formula_moiety 'C36 H38 Cu N4 O10, C H Cl3'
_chemical_formula_sum 'C37 H39 Cl3 Cu N4 O10'
_chemical_formula_weight 869.61
_chemical_name_systematic
;[8,17-Bis(5-nitro-2-oxidobenzyl-\kO)-5,6:19,20-dibenzo-1,4,11,14-tetraoxa-8,17-
diazacycloeicosane-\k^4^<i>N</i>,<i>N</i>']copper(II)
 chloroform solvate
;
_space_group_IT_number 2
_symmetry_cell_setting triclinic
_symmetry_space_group_name_Hall '-P 1'
_symmetry_space_group_name_H-M 'P -1'
_atom_sites_solution_hydrogens geom
_atom_sites_solution_primary direct
_atom_sites_solution_secondary difmap
_audit_creation_method SHELXL-97
_cell_angle_alpha 82.532(12)
_cell_angle_beta 82.378(11)
_cell_angle_gamma 71.364(9)
_cell_formula_units_Z 2
_cell_length_a 12.055(3)
_cell_length_b 12.819(4)
_cell_length_c 13.409(4)
_cell_measurement_reflns_used 13446
_cell_measurement_temperature 293(2)
_cell_measurement_theta_max 27.4
_cell_measurement_theta_min 3.08
_cell_volume 1937.7(10)
_computing_cell_refinement PROCESS-AUTO
_computing_data_collection 'PROCESS-AUTO (Rigaku Corporation, 1998)'
_computing_data_reduction PROCESS-AUTO
_computing_molecular_graphics 'SHELXTL-Plus (Sheldrick, 1990)'
_computing_publication_material SHELXL97
_computing_structure_refinement 'SHELXL97 (Sheldrick, 1997)'
_computing_structure_solution 'SHELXS97 (Sheldrick, 1997)'
_diffrn_ambient_temperature 293(2)
_diffrn_detector_area_resol_mean 10.0
_diffrn_measured_fraction_theta_full 0.995
_diffrn_measured_fraction_theta_max 0.983
_diffrn_measurement_device_type 'Rigaku R-AXIS RAPID'
_diffrn_measurement_method \w
_diffrn_radiation_monochromator graphite
_diffrn_radiation_source 'rotor target'
_diffrn_radiation_type MoK\a
_diffrn_radiation_wavelength 0.71069
_diffrn_reflns_av_R_equivalents 0.0269
_diffrn_reflns_av_sigmaI/netI 0.0376
_diffrn_reflns_limit_h_max 15
_diffrn_reflns_limit_h_min -15
_diffrn_reflns_limit_k_max 16
_diffrn_reflns_limit_k_min -16
_diffrn_reflns_limit_l_max 17
_diffrn_reflns_limit_l_min -17
_diffrn_reflns_number 18759
_diffrn_reflns_theta_full 25.00
_diffrn_reflns_theta_max 27.44
_diffrn_reflns_theta_min 3.08
_diffrn_standards_decay_% 0
_diffrn_standards_interval_count 0
_diffrn_standards_interval_time 0
_diffrn_standards_number 0
_exptl_absorpt_coefficient_mu 0.833
_exptl_absorpt_correction_T_max 0.883
_exptl_absorpt_correction_T_min 0.826
_exptl_absorpt_correction_type multi-scan
_exptl_absorpt_process_details '(ABSCOR; Higashi, 1995)'
_exptl_crystal_colour green
_exptl_crystal_density_diffrn 1.490
_exptl_crystal_density_method 'not measured'
_exptl_crystal_description block
_exptl_crystal_F_000 898
_exptl_crystal_size_max 0.23
_exptl_crystal_size_mid 0.22
_exptl_crystal_size_min 0.15
_refine_diff_density_max 1.326
_refine_diff_density_min -1.035
_refine_ls_extinction_method none
_refine_ls_goodness_of_fit_ref 1.066
_refine_ls_hydrogen_treatment constr
_refine_ls_matrix_type full
_refine_ls_number_parameters 527
_refine_ls_number_reflns 8707
_refine_ls_number_restraints 0
_refine_ls_restrained_S_all 1.066
_refine_ls_R_factor_all 0.0731
_refine_ls_R_factor_gt 0.0556
_refine_ls_shift/su_max 0.001
_refine_ls_shift/su_mean 0.000
_refine_ls_structure_factor_coef Fsqd
_refine_ls_weighting_details 'calc w=1/[\s^2^(Fo^2^)+(0.0646P)^2^+1.7805P] where P=(Fo^2^+2Fc^2^)/3'
_refine_ls_weighting_scheme calc
_refine_ls_wR_factor_gt 0.1381
_refine_ls_wR_factor_ref 0.1480
_reflns_number_gt 6756
_reflns_number_total 8707
_reflns_threshold_expression I>2\s(I)
_cod_data_source_file gk2091.cif
_cod_data_source_block I
_cod_depositor_comments
;
The following automatic conversions were performed:
'_geom_bond_publ_flag' value 'YES' changed to 'yes' according to
'/home/saulius/struct/CIF-dictionaries/cif_core.dic' dictionary named
'cif_core.dic' version 2.4.1 from 2010-06-29 (4
times).

'_geom_angle_publ_flag' value 'YES' changed to 'yes' according to
'/home/saulius/struct/CIF-dictionaries/cif_core.dic' dictionary named
'cif_core.dic' version 2.4.1 from 2010-06-29 (6 times).

Automatic conversion script
Id: cif_fix_enum 1527 2010-12-29 10:47:43Z saulius 

The following automatic conversions were performed:

'_geom_bond_publ_flag' value 'YES' changed to 'yes' according to
/home/saulius/struct/CIF-dictionaries/cif_core.dic dictionary named
'cif_core.dic' version 2.4.1 from 2010-06-29 (4
times).

'_geom_angle_publ_flag' value 'YES' changed to 'yes'
according to /home/saulius/struct/CIF-dictionaries/cif_core.dic
dictionary named 'cif_core.dic' version 2.4.1 from 2010-06-29 (6
times).

Automatic conversion script
Id: cif_fix_values 1715 2011-07-08 13:25:40Z adriana 
;
_cod_database_code 2215106
_cod_database_fobs_code 2215106

loop_
_symmetry_equiv_pos_as_xyz
'x, y, z'
'-x, -y, -z'

loop_
_atom_site_type_symbol
_atom_site_label
_atom_site_fract_x
_atom_site_fract_y
_atom_site_fract_z
_atom_site_U_iso_or_equiv
_atom_site_adp_type
_atom_site_calc_flag
_atom_site_refinement_flags
_atom_site_occupancy
Cu Cu1 0.71823(3) 0.20288(3) 0.27584(3) 0.03486(12) Uani d . 1
C C1 0.3790(3) 0.3280(4) 0.6013(3) 0.0620(10) Uani d . 1
H H1 0.2997 0.3450 0.6247 0.074 Uiso calc R 1
C C2 0.4616(4) 0.2550(4) 0.6590(3) 0.0695(11) Uani d . 1
H H2 0.4386 0.2238 0.7217 0.083 Uiso calc R 1
C C3 0.5793(3) 0.2283(3) 0.6231(3) 0.0554(9) Uani d . 1
H H3 0.6352 0.1792 0.6625 0.067 Uiso calc R 1
C C4 0.6155(3) 0.2732(3) 0.5297(2) 0.0411(7) Uani d . 1
C C5 0.5300(3) 0.3481(3) 0.4729(2) 0.0405(7) Uani d . 1
C C6 0.4121(3) 0.3763(3) 0.5092(3) 0.0514(8) Uani d . 1
H H6 0.3557 0.4274 0.4716 0.062 Uiso calc R 1
C C7 0.4897(3) 0.4700(3) 0.3214(3) 0.0495(8) Uani d . 1
H H7A 0.4518 0.5357 0.3566 0.059 Uiso calc R 1
H H7B 0.4296 0.4399 0.3076 0.059 Uiso calc R 1
C C8 0.5560(3) 0.4981(3) 0.2251(3) 0.0503(8) Uani d . 1
H H8A 0.5076 0.5633 0.1883 0.060 Uiso calc R 1
H H8B 0.6264 0.5126 0.2389 0.060 Uiso calc R 1
C C9 0.6373(3) 0.4149(3) 0.0713(2) 0.0443(7) Uani d . 1
C C10 0.6663(4) 0.5075(3) 0.0251(3) 0.0596(9) Uani d . 1
H H10 0.6535 0.5686 0.0606 0.072 Uiso calc R 1
C C11 0.7148(4) 0.5071(4) -0.0752(3) 0.0704(12) Uani d . 1
H H11 0.7342 0.5690 -0.1063 0.084 Uiso calc R 1
C C12 0.7345(3) 0.4184(4) -0.1290(3) 0.0633(10) Uani d . 1
H H12 0.7668 0.4196 -0.1959 0.076 Uiso calc R 1
C C13 0.7055(3) 0.3267(3) -0.0819(3) 0.0519(8) Uani d . 1
H H13 0.7185 0.2660 -0.1181 0.062 Uiso calc R 1
C C14 0.6576(3) 0.3229(3) 0.0180(2) 0.0399(7) Uani d . 1
C C15 0.6212(2) 0.2252(3) 0.0668(2) 0.0375(6) Uani d . 1
H H15A 0.6106 0.1853 0.0140 0.045 Uiso calc R 1
H H15B 0.5455 0.2522 0.1055 0.045 Uiso calc R 1
C C16 0.7440(3) 0.2485(3) 0.4927(2) 0.0395(6) Uani d . 1
H H16A 0.7571 0.3168 0.4617 0.047 Uiso calc R 1
H H16B 0.7891 0.2244 0.5508 0.047 Uiso calc R 1
C C17 0.8248(2) 0.1088(3) 0.0779(2) 0.0395(7) Uani d . 1
H H17A 0.8463 0.1743 0.0506 0.047 Uiso calc R 1
H H17B 0.8190 0.0716 0.0211 0.047 Uiso calc R 1
C C18 0.9229(3) 0.0329(3) 0.1370(2) 0.0429(7) Uani d . 1
H H18A 0.9980 0.0336 0.1008 0.052 Uiso calc R 1
H H18B 0.9176 0.0604 0.2021 0.052 Uiso calc R 1
C C19 1.0058(3) -0.1512(3) 0.2126(3) 0.0511(8) Uani d . 1
H H19A 1.0679 -0.1186 0.2143 0.061 Uiso calc R 1
H H19B 1.0402 -0.2198 0.1811 0.061 Uiso calc R 1
C C20 0.9581(4) -0.1763(3) 0.3186(3) 0.0608(10) Uani d . 1
H H20A 0.8890 -0.1990 0.3170 0.073 Uiso calc R 1
H H20B 1.0166 -0.2376 0.3510 0.073 Uiso calc R 1
C C21 0.8062(3) -0.0388(3) 0.4051(3) 0.0487(8) Uani d . 1
H H21A 0.7770 -0.0964 0.4420 0.058 Uiso calc R 1
H H21B 0.7656 -0.0134 0.3445 0.058 Uiso calc R 1
C C22 0.7783(3) 0.0561(3) 0.4694(2) 0.0430(7) Uani d . 1
H H22A 0.6977 0.0702 0.4994 0.052 Uiso calc R 1
H H22B 0.8285 0.0327 0.5242 0.052 Uiso calc R 1
C C23 0.5085(2) 0.1334(3) 0.3020(2) 0.0370(6) Uani d . 1
C C24 0.3935(3) 0.1536(3) 0.3514(2) 0.0470(8) Uani d . 1
H H24 0.3720 0.1949 0.4069 0.056 Uiso calc R 1
C C25 0.3129(3) 0.1135(3) 0.3194(2) 0.0455(7) Uani d . 1
H H25 0.2374 0.1277 0.3523 0.055 Uiso calc R 1
C C26 0.3459(3) 0.0513(3) 0.2372(2) 0.0417(7) Uani d . 1
C C27 0.4568(3) 0.0326(2) 0.1851(2) 0.0389(6) Uani d . 1
H H27 0.4761 -0.0075 0.1288 0.047 Uiso calc R 1
C C28 0.5387(2) 0.0730(2) 0.2159(2) 0.0347(6) Uani d . 1
C C29 0.9426(2) 0.2571(2) 0.3520(2) 0.0371(6) Uani d . 1
C C30 0.8940(2) 0.3123(3) 0.2616(2) 0.0375(6) Uani d . 1
C C31 0.9198(3) 0.4091(3) 0.2205(3) 0.0506(8) Uani d . 1
H H31 0.8890 0.4459 0.1611 0.061 Uiso calc R 1
C C32 0.9903(3) 0.4512(3) 0.2668(3) 0.0547(9) Uani d . 1
H H32 1.0078 0.5149 0.2382 0.066 Uiso calc R 1
C C33 1.0340(3) 0.3977(3) 0.3554(3) 0.0476(8) Uani d . 1
C C34 1.0106(2) 0.3018(3) 0.3984(2) 0.0427(7) Uani d . 1
H H34 1.0407 0.2673 0.4588 0.051 Uiso calc R 1
C C35 0.9206(2) 0.1509(2) 0.3955(2) 0.0376(6) Uani d . 1
H H35A 0.9589 0.1250 0.4572 0.045 Uiso calc R 1
H H35B 0.9556 0.0955 0.3480 0.045 Uiso calc R 1
C C36 0.6608(2) 0.0469(2) 0.1620(2) 0.0358(6) Uani d . 1
H H36A 0.7145 -0.0084 0.2042 0.043 Uiso calc R 1
H H36B 0.6615 0.0148 0.1001 0.043 Uiso calc R 1
C C37 0.8037(11) -0.2229(8) 0.0476(7) 0.056(3) Uani d P 0.50
C C37' 0.8568(17) -0.239(2) 0.0380(19) 0.161(12) Uani d P 0.50
N N1 0.70559(19) 0.1447(2) 0.13594(17) 0.0332(5) Uani d . 1
N N2 0.79173(19) 0.16288(19) 0.41818(17) 0.0339(5) Uani d . 1
N N3 1.1055(3) 0.4422(3) 0.4063(3) 0.0629(9) Uani d . 1
N N4 0.2629(3) 0.0064(3) 0.2054(2) 0.0550(7) Uani d . 1
O O1 0.57237(18) 0.38994(18) 0.38185(16) 0.0439(5) Uani d . 1
O O2 0.5863(2) 0.40529(18) 0.16771(16) 0.0485(5) Uani d . 1
O O3 0.9184(2) -0.07739(19) 0.1522(2) 0.0542(6) Uani d . 1
O O4 0.9275(2) -0.0835(2) 0.3771(2) 0.0641(7) Uani d . 1
O O5 0.58314(18) 0.1697(2) 0.33764(16) 0.0462(5) Uani d . 1
O O6 0.82833(19) 0.27311(19) 0.21482(15) 0.0439(5) Uani d . 1
O O7 0.1678(2) 0.0182(3) 0.2558(2) 0.0804(9) Uani d . 1
O O8 0.2898(3) -0.0447(3) 0.1304(2) 0.0853(10) Uani d . 1
O O9 1.1372(3) 0.3971(3) 0.4884(3) 0.0845(10) Uani d . 1
O O10 1.1309(3) 0.5246(3) 0.3661(3) 0.0926(11) Uani d . 1
Cl Cl1 0.8225(5) -0.3148(4) 0.1526(4) 0.1063(18) Uani d P 0.50
Cl Cl1' 0.9885(4) -0.3439(4) 0.0298(3) 0.1373(14) Uani d P 0.50
Cl Cl2 0.6560(2) -0.19588(18) 0.0184(2) 0.0889(8) Uani d P 0.50
Cl Cl2' 0.7794(7) -0.2300(6) -0.0623(6) 0.209(2) Uiso d P 0.50
Cl Cl3 0.8917(5) -0.2601(4) -0.0603(4) 0.177(2) Uani d P 0.50
Cl Cl3' 0.7727(5) -0.2745(5) 0.1465(5) 0.147(2) Uani d P 0.50

loop_
_atom_site_aniso_label
_atom_site_aniso_U_11
_atom_site_aniso_U_22
_atom_site_aniso_U_33
_atom_site_aniso_U_12
_atom_site_aniso_U_13
_atom_site_aniso_U_23
Cu1 0.0335(2) 0.0416(2) 0.03340(19) -0.01475(15) -0.00599(13) -0.00648(14)
C1 0.046(2) 0.074(3) 0.064(2) -0.0170(18) 0.0112(17) -0.023(2)
C2 0.074(3) 0.071(3) 0.057(2) -0.024(2) 0.021(2) -0.007(2)
C3 0.058(2) 0.052(2) 0.0466(19) -0.0075(16) 0.0037(15) -0.0049(16)
C4 0.0439(17) 0.0411(16) 0.0385(16) -0.0113(13) -0.0002(12) -0.0127(13)
C5 0.0388(16) 0.0427(17) 0.0411(16) -0.0096(13) -0.0046(12) -0.0147(13)
C6 0.0414(18) 0.060(2) 0.053(2) -0.0092(15) -0.0051(14) -0.0194(16)
C7 0.0468(18) 0.0446(18) 0.0496(19) 0.0039(14) -0.0150(14) -0.0130(15)
C8 0.064(2) 0.0349(16) 0.0484(19) -0.0048(14) -0.0174(16) -0.0056(14)
C9 0.0452(17) 0.0453(18) 0.0415(17) -0.0124(14) -0.0113(13) 0.0021(14)
C10 0.072(2) 0.048(2) 0.063(2) -0.0260(18) -0.0138(19) 0.0038(18)
C11 0.078(3) 0.064(3) 0.068(3) -0.032(2) -0.007(2) 0.025(2)
C12 0.059(2) 0.073(3) 0.050(2) -0.0189(19) -0.0008(17) 0.0120(19)
C13 0.0490(19) 0.059(2) 0.0424(18) -0.0105(16) -0.0049(14) 0.0011(15)
C14 0.0354(15) 0.0438(17) 0.0380(16) -0.0089(12) -0.0086(12) 0.0018(13)
C15 0.0340(15) 0.0454(17) 0.0348(15) -0.0117(12) -0.0080(11) -0.0060(12)
C16 0.0381(16) 0.0432(16) 0.0372(15) -0.0089(12) -0.0069(12) -0.0099(13)
C17 0.0337(15) 0.0486(18) 0.0362(15) -0.0124(13) 0.0015(11) -0.0088(13)
C18 0.0362(16) 0.0467(18) 0.0481(18) -0.0134(13) -0.0041(13) -0.0105(14)
C19 0.0394(18) 0.0458(19) 0.064(2) -0.0026(14) -0.0097(15) -0.0117(16)
C20 0.076(3) 0.045(2) 0.062(2) -0.0166(18) -0.0013(19) -0.0196(17)
C21 0.0496(19) 0.0390(17) 0.057(2) -0.0115(14) -0.0107(15) -0.0037(15)
C22 0.0452(17) 0.0409(17) 0.0412(17) -0.0126(13) -0.0030(13) -0.0006(13)
C23 0.0345(15) 0.0444(16) 0.0371(15) -0.0179(12) -0.0021(11) -0.0082(12)
C24 0.0417(17) 0.061(2) 0.0436(17) -0.0217(15) 0.0056(13) -0.0199(15)
C25 0.0344(16) 0.057(2) 0.0483(18) -0.0198(14) 0.0020(13) -0.0085(15)
C26 0.0410(16) 0.0474(18) 0.0447(17) -0.0232(14) -0.0071(13) -0.0049(14)
C27 0.0435(16) 0.0413(16) 0.0368(15) -0.0183(13) -0.0042(12) -0.0077(13)
C28 0.0353(15) 0.0355(15) 0.0350(15) -0.0132(12) -0.0027(11) -0.0045(12)
C29 0.0305(14) 0.0424(16) 0.0386(15) -0.0096(12) -0.0058(11) -0.0063(12)
C30 0.0333(15) 0.0445(16) 0.0374(15) -0.0146(12) -0.0034(11) -0.0065(12)
C31 0.060(2) 0.055(2) 0.0447(18) -0.0293(17) -0.0127(15) 0.0052(15)
C32 0.060(2) 0.061(2) 0.056(2) -0.0377(18) -0.0046(16) -0.0030(17)
C33 0.0377(17) 0.064(2) 0.0500(19) -0.0253(15) -0.0017(13) -0.0161(16)
C34 0.0305(15) 0.0555(19) 0.0436(17) -0.0121(13) -0.0069(12) -0.0096(14)
C35 0.0289(14) 0.0417(16) 0.0412(16) -0.0070(12) -0.0078(11) -0.0057(13)
C36 0.0366(15) 0.0363(15) 0.0368(15) -0.0129(12) -0.0005(11) -0.0100(12)
C37 0.101(9) 0.042(4) 0.041(4) -0.044(5) -0.014(5) -0.001(3)
C37' 0.134(17) 0.22(2) 0.168(19) -0.111(17) -0.097(15) 0.076(16)
N1 0.0304(12) 0.0388(13) 0.0323(12) -0.0122(10) -0.0023(9) -0.0064(10)
N2 0.0313(12) 0.0359(13) 0.0335(12) -0.0082(9) -0.0053(9) -0.0035(10)
N3 0.0547(18) 0.091(3) 0.060(2) -0.0433(18) 0.0025(15) -0.0228(18)
N4 0.0504(17) 0.070(2) 0.0574(18) -0.0332(15) -0.0080(13) -0.0104(15)
O1 0.0414(12) 0.0473(12) 0.0393(12) -0.0066(9) -0.0080(9) -0.0048(9)
O2 0.0642(15) 0.0424(12) 0.0399(12) -0.0164(11) -0.0056(10) -0.0066(10)
O3 0.0479(13) 0.0438(13) 0.0744(17) -0.0114(10) -0.0230(11) -0.0069(11)
O4 0.0591(16) 0.0587(16) 0.0785(18) -0.0153(12) -0.0020(13) -0.0331(14)
O5 0.0412(12) 0.0688(15) 0.0393(11) -0.0275(11) 0.0017(9) -0.0220(11)
O6 0.0500(12) 0.0559(13) 0.0354(11) -0.0286(10) -0.0116(9) 0.0009(10)
O7 0.0516(16) 0.124(3) 0.088(2) -0.0548(17) 0.0049(14) -0.0307(19)
O8 0.080(2) 0.122(3) 0.085(2) -0.063(2) 0.0053(16) -0.052(2)
O9 0.081(2) 0.122(3) 0.076(2) -0.058(2) -0.0289(16) -0.0100(19)
O10 0.112(3) 0.123(3) 0.081(2) -0.091(2) -0.0047(18) -0.015(2)
Cl1 0.145(4) 0.089(3) 0.103(3) -0.058(3) -0.064(3) 0.034(2)
Cl1' 0.136(3) 0.143(3) 0.107(3) -0.010(2) 0.020(2) -0.035(2)
Cl2 0.1068(19) 0.0546(12) 0.114(2) -0.0205(12) -0.0597(16) 0.0009(12)
Cl3 0.186(5) 0.160(4) 0.168(4) -0.063(3) 0.127(4) -0.076(3)
Cl3' 0.138(5) 0.117(4) 0.192(6) -0.070(3) 0.070(4) -0.048(4)

loop_
_atom_type_symbol
_atom_type_description
_atom_type_scat_dispersion_real
_atom_type_scat_dispersion_imag
_atom_type_scat_source
C C 0.0033 0.0016 'International Tables Vol C Tables 4.2.6.8 and 6.1.1.4'
H H 0.0000 0.0000 'International Tables Vol C Tables 4.2.6.8 and 6.1.1.4'
N N 0.0061 0.0033 'International Tables Vol C Tables 4.2.6.8 and 6.1.1.4'
O O 0.0106 0.0060 'International Tables Vol C Tables 4.2.6.8 and 6.1.1.4'
Cu Cu 0.3201 1.2651 'International Tables Vol C Tables 4.2.6.8 and 6.1.1.4'
Cl Cl 0.1484 0.1585 'International Tables Vol C Tables 4.2.6.8 and 6.1.1.4'

loop_
_geom_angle_atom_site_label_1
_geom_angle_atom_site_label_2
_geom_angle_atom_site_label_3
_geom_angle
_geom_angle_publ_flag
O5 Cu1 O6 165.47(10) yes
O5 Cu1 N2 89.60(9) yes
O6 Cu1 N2 94.16(9) yes
O5 Cu1 N1 92.40(9) yes
O6 Cu1 N1 92.16(9) yes
N2 Cu1 N1 146.51(9) yes
C2 C1 C6 120.8(3) ?
C2 C1 H1 119.6 ?
C6 C1 H1 119.6 ?
C1 C2 C3 119.5(4) ?
C1 C2 H2 120.3 ?
C3 C2 H2 120.3 ?
C2 C3 C4 121.2(4) ?
C2 C3 H3 119.4 ?
C4 C3 H3 119.4 ?
C3 C4 C5 118.2(3) ?
C3 C4 C16 121.3(3) ?
C5 C4 C16 120.3(3) ?
O1 C5 C6 124.3(3) ?
O1 C5 C4 114.9(3) ?
C6 C5 C4 120.7(3) ?
C1 C6 C5 119.5(3) ?
C1 C6 H6 120.3 ?
C5 C6 H6 120.3 ?
O1 C7 C8 107.5(3) ?
O1 C7 H7A 110.2 ?
C8 C7 H7A 110.2 ?
O1 C7 H7B 110.2 ?
C8 C7 H7B 110.2 ?
H7A C7 H7B 108.5 ?
O2 C8 C7 106.8(3) ?
O2 C8 H8A 110.4 ?
C7 C8 H8A 110.4 ?
O2 C8 H8B 110.4 ?
C7 C8 H8B 110.4 ?
H8A C8 H8B 108.6 ?
O2 C9 C10 125.1(3) ?
O2 C9 C14 114.6(3) ?
C10 C9 C14 120.4(3) ?
C9 C10 C11 118.9(4) ?
C9 C10 H10 120.5 ?
C11 C10 H10 120.5 ?
C12 C11 C10 121.8(4) ?
C12 C11 H11 119.1 ?
C10 C11 H11 119.1 ?
C11 C12 C13 118.7(4) ?
C11 C12 H12 120.7 ?
C13 C12 H12 120.7 ?
C12 C13 C14 121.6(4) ?
C12 C13 H13 119.2 ?
C14 C13 H13 119.2 ?
C13 C14 C9 118.6(3) ?
C13 C14 C15 121.2(3) ?
C9 C14 C15 120.1(3) ?
C14 C15 N1 115.7(2) ?
C14 C15 H15A 108.3 ?
N1 C15 H15A 108.3 ?
C14 C15 H15B 108.3 ?
N1 C15 H15B 108.3 ?
H15A C15 H15B 107.4 ?
N2 C16 C4 116.3(2) ?
N2 C16 H16A 108.2 ?
C4 C16 H16A 108.2 ?
N2 C16 H16B 108.2 ?
C4 C16 H16B 108.2 ?
H16A C16 H16B 107.4 ?
N1 C17 C18 115.9(2) ?
N1 C17 H17A 108.3 ?
C18 C17 H17A 108.3 ?
N1 C17 H17B 108.3 ?
C18 C17 H17B 108.3 ?
H17A C17 H17B 107.4 ?
O3 C18 C17 112.2(2) ?
O3 C18 H18A 109.2 ?
C17 C18 H18A 109.2 ?
O3 C18 H18B 109.2 ?
C17 C18 H18B 109.2 ?
H18A C18 H18B 107.9 ?
O3 C19 C20 113.2(3) ?
O3 C19 H19A 108.9 ?
C20 C19 H19A 108.9 ?
O3 C19 H19B 108.9 ?
C20 C19 H19B 108.9 ?
H19A C19 H19B 107.8 ?
O4 C20 C19 112.6(3) ?
O4 C20 H20A 109.1 ?
C19 C20 H20A 109.1 ?
O4 C20 H20B 109.1 ?
C19 C20 H20B 109.1 ?
H20A C20 H20B 107.8 ?
O4 C21 C22 112.8(3) ?
O4 C21 H21A 109.0 ?
C22 C21 H21A 109.0 ?
O4 C21 H21B 109.0 ?
C22 C21 H21B 109.0 ?
H21A C21 H21B 107.8 ?
N2 C22 C21 117.1(3) ?
N2 C22 H22A 108.0 ?
C21 C22 H22A 108.0 ?
N2 C22 H22B 108.0 ?
C21 C22 H22B 108.0 ?
H22A C22 H22B 107.3 ?
O5 C23 C24 119.1(3) ?
O5 C23 C28 122.3(3) ?
C24 C23 C28 118.6(3) ?
C25 C24 C23 121.5(3) ?
C25 C24 H24 119.3 ?
C23 C24 H24 119.3 ?
C24 C25 C26 118.8(3) ?
C24 C25 H25 120.6 ?
C26 C25 H25 120.6 ?
C25 C26 C27 121.3(3) ?
C25 C26 N4 119.0(3) ?
C27 C26 N4 119.7(3) ?
C28 C27 C26 120.5(3) ?
C28 C27 H27 119.7 ?
C26 C27 H27 119.7 ?
C27 C28 C23 119.2(3) ?
C27 C28 C36 119.9(3) ?
C23 C28 C36 120.8(2) ?
C34 C29 C30 119.5(3) ?
C34 C29 C35 120.9(3) ?
C30 C29 C35 119.7(3) ?
O6 C30 C31 119.9(3) ?
O6 C30 C29 121.7(3) ?
C31 C30 C29 118.4(3) ?
C32 C31 C30 121.3(3) ?
C32 C31 H31 119.3 ?
C30 C31 H31 119.3 ?
C33 C32 C31 119.1(3) ?
C33 C32 H32 120.5 ?
C31 C32 H32 120.5 ?
C32 C33 C34 121.4(3) ?
C32 C33 N3 119.8(3) ?
C34 C33 N3 118.8(3) ?
C33 C34 C29 120.3(3) ?
C33 C34 H34 119.9 ?
C29 C34 H34 119.9 ?
C29 C35 N2 112.7(2) ?
C29 C35 H35A 109.1 ?
N2 C35 H35A 109.1 ?
C29 C35 H35B 109.1 ?
N2 C35 H35B 109.1 ?
H35A C35 H35B 107.8 ?
N1 C36 C28 114.4(2) ?
N1 C36 H36A 108.7 ?
C28 C36 H36A 108.7 ?
N1 C36 H36B 108.7 ?
C28 C36 H36B 108.7 ?
H36A C36 H36B 107.6 ?
C37' C37 Cl3' 109(3) ?
C37' C37 Cl2' 93(3) ?
Cl3' C37 Cl2' 133.9(8) ?
C37' C37 Cl3 47(3) ?
Cl3' C37 Cl3 138.6(8) ?
Cl2' C37 Cl3 46.2(4) ?
C37' C37 Cl1 87(3) ?
Cl2' C37 Cl1 133.2(6) ?
Cl3 C37 Cl1 118.4(7) ?
C37' C37 Cl2 153(3) ?
Cl3' C37 Cl2 88.9(7) ?
Cl2' C37 Cl2 60.2(5) ?
Cl3 C37 Cl2 106.3(6) ?
Cl1 C37 Cl2 107.0(6) ?
C37 C37' Cl3 114(3) ?
C37 C37' Cl2' 66(2) ?
Cl3 C37' Cl2' 48.0(7) ?
C37 C37' Cl1' 152(3) ?
Cl3 C37' Cl1' 70.0(13) ?
Cl2' C37' Cl1' 111.5(16) ?
C37 C37' Cl3' 52(2) ?
Cl3 C37' Cl3' 143.3(15) ?
Cl2' C37' Cl3' 106.9(10) ?
Cl1' C37' Cl3' 107.1(12) ?
C37 C37' Cl1 73(3) ?
Cl3 C37' Cl1 136.9(18) ?
Cl2' C37' Cl1 118.6(10) ?
Cl1' C37' Cl1 85.7(10) ?
C36 N1 C17 109.0(2) ?
C36 N1 C15 105.9(2) ?
C17 N1 C15 108.3(2) ?
C36 N1 Cu1 107.17(16) ?
C17 N1 Cu1 110.15(16) ?
C15 N1 Cu1 116.07(17) ?
C22 N2 C16 107.6(2) ?
C22 N2 C35 109.0(2) ?
C16 N2 C35 106.1(2) ?
C22 N2 Cu1 111.25(18) ?
C16 N2 Cu1 116.04(17) ?
C35 N2 Cu1 106.49(17) ?
O9 N3 O10 122.4(3) ?
O9 N3 C33 118.7(3) ?
O10 N3 C33 119.0(3) ?
O8 N4 O7 121.9(3) ?
O8 N4 C26 119.2(3) ?
O7 N4 C26 118.8(3) ?
C5 O1 C7 117.8(2) ?
C9 O2 C8 118.1(3) ?
C18 O3 C19 114.2(2) ?
C21 O4 C20 114.6(3) ?
C23 O5 Cu1 131.38(19) ?
C30 O6 Cu1 126.55(19) ?
Cl3' Cl1 C37 57.5(9) ?
Cl3' Cl1 C37' 77.0(11) ?
Cl3' Cl1 Cl1' 122.8(10) ?
C37 Cl1 Cl1' 65.3(5) ?
C37' Cl1 Cl1' 46.1(8) ?
C37' Cl1' Cl3 45.6(8) ?
C37' Cl1' Cl1 48.2(8) ?

loop_
_geom_bond_atom_site_label_1
_geom_bond_atom_site_label_2
_geom_bond_distance
_geom_bond_publ_flag
Cu1 O5 1.874(2) yes
Cu1 O6 1.878(2) yes
Cu1 N2 2.144(2) yes
Cu1 N1 2.147(2) yes
C1 C2 1.374(6) ?
C1 C6 1.377(5) ?
C1 H1 0.9300 ?
C2 C3 1.383(5) ?
C2 H2 0.9300 ?
C3 C4 1.386(5) ?
C3 H3 0.9300 ?
C4 C5 1.397(4) ?
C4 C16 1.506(4) ?
C5 O1 1.371(4) ?
C5 C6 1.386(4) ?
C6 H6 0.9300 ?
C7 O1 1.431(4) ?
C7 C8 1.491(5) ?
C7 H7A 0.9700 ?
C7 H7B 0.9700 ?
C8 O2 1.424(4) ?
C8 H8A 0.9700 ?
C8 H8B 0.9700 ?
C9 O2 1.365(4) ?
C9 C10 1.389(5) ?
C9 C14 1.396(5) ?
C10 C11 1.394(6) ?
C10 H10 0.9300 ?
C11 C12 1.366(6) ?
C11 H11 0.9300 ?
C12 C13 1.384(5) ?
C12 H12 0.9300 ?
C13 C14 1.389(5) ?
C13 H13 0.9300 ?
C14 C15 1.500(4) ?
C15 N1 1.512(4) ?
C15 H15A 0.9700 ?
C15 H15B 0.9700 ?
C16 N2 1.504(4) ?
C16 H16A 0.9700 ?
C16 H16B 0.9700 ?
C17 N1 1.503(3) ?
C17 C18 1.512(4) ?
C17 H17A 0.9700 ?
C17 H17B 0.9700 ?
C18 O3 1.420(4) ?
C18 H18A 0.9700 ?
C18 H18B 0.9700 ?
C19 O3 1.432(4) ?
C19 C20 1.495(5) ?
C19 H19A 0.9700 ?
C19 H19B 0.9700 ?
C20 O4 1.433(4) ?
C20 H20A 0.9700 ?
C20 H20B 0.9700 ?
C21 O4 1.407(4) ?
C21 C22 1.507(5) ?
C21 H21A 0.9700 ?
C21 H21B 0.9700 ?
C22 N2 1.497(4) ?
C22 H22A 0.9700 ?
C22 H22B 0.9700 ?
C23 O5 1.301(3) ?
C23 C24 1.414(4) ?
C23 C28 1.416(4) ?
C24 C25 1.371(4) ?
C24 H24 0.9300 ?
C25 C26 1.384(5) ?
C25 H25 0.9300 ?
C26 C27 1.387(4) ?
C26 N4 1.436(4) ?
C27 C28 1.381(4) ?
C27 H27 0.9300 ?
C28 C36 1.506(4) ?
C29 C34 1.384(4) ?
C29 C30 1.419(4) ?
C29 C35 1.499(4) ?
C30 O6 1.318(3) ?
C30 C31 1.402(4) ?
C31 C32 1.385(5) ?
C31 H31 0.9300 ?
C32 C33 1.373(5) ?
C32 H32 0.9300 ?
C33 C34 1.384(5) ?
C33 N3 1.452(4) ?
C34 H34 0.9300 ?
C35 N2 1.505(3) ?
C35 H35A 0.9700 ?
C35 H35B 0.9700 ?
C36 N1 1.502(4) ?
C36 H36A 0.9700 ?
C36 H36B 0.9700 ?
C37 C37' 0.61(2) ?
C37 Cl3' 1.460(12) ?
C37 Cl2' 1.560(12) ?
C37 Cl3 1.702(11) ?
C37 Cl1 1.705(11) ?
C37 Cl2 1.788(12) ?
C37' Cl3 1.36(3) ?
C37' Cl2' 1.71(2) ?
C37' Cl1' 1.72(2) ?
C37' Cl3' 1.75(2) ?
C37' Cl1 1.78(2) ?
N3 O9 1.223(4) ?
N3 O10 1.231(4) ?
N4 O8 1.223(4) ?
N4 O7 1.226(4) ?

loop_
_geom_torsion_atom_site_label_1
_geom_torsion_atom_site_label_2
_geom_torsion_atom_site_label_3
_geom_torsion_atom_site_label_4
_geom_torsion
C6 C1 C2 C3 -1.2(6)
C1 C2 C3 C4 -0.4(6)
C2 C3 C4 C5 1.1(5)
C2 C3 C4 C16 177.0(3)
C3 C4 C5 O1 179.4(3)
C16 C4 C5 O1 3.4(4)
C3 C4 C5 C6 -0.2(5)
C16 C4 C5 C6 -176.2(3)
C2 C1 C6 C5 2.1(6)
O1 C5 C6 C1 179.1(3)
C4 C5 C6 C1 -1.4(5)
O1 C7 C8 O2 72.7(3)
O2 C9 C10 C11 -178.0(3)
C14 C9 C10 C11 0.5(5)
C9 C10 C11 C12 0.0(6)
C10 C11 C12 C13 -0.1(6)
C11 C12 C13 C14 -0.2(6)
C12 C13 C14 C9 0.7(5)
C12 C13 C14 C15 177.1(3)
O2 C9 C14 C13 177.8(3)
C10 C9 C14 C13 -0.9(5)
O2 C9 C14 C15 1.4(4)
C10 C9 C14 C15 -177.3(3)
C13 C14 C15 N1 101.8(3)
C9 C14 C15 N1 -81.9(3)
C3 C4 C16 N2 100.6(3)
C5 C4 C16 N2 -83.6(4)
N1 C17 C18 O3 76.9(3)
O3 C19 C20 O4 -70.6(4)
O4 C21 C22 N2 72.0(4)
O5 C23 C24 C25 -177.4(3)
C28 C23 C24 C25 1.8(5)
C23 C24 C25 C26 0.4(5)
C24 C25 C26 C27 -2.4(5)
C24 C25 C26 N4 178.1(3)
C25 C26 C27 C28 2.0(5)
N4 C26 C27 C28 -178.5(3)
C26 C27 C28 C23 0.3(4)
C26 C27 C28 C36 176.7(3)
O5 C23 C28 C27 177.0(3)
C24 C23 C28 C27 -2.2(4)
O5 C23 C28 C36 0.6(4)
C24 C23 C28 C36 -178.5(3)
C34 C29 C30 O6 -179.8(3)
C35 C29 C30 O6 0.7(4)
C34 C29 C30 C31 2.0(4)
C35 C29 C30 C31 -177.5(3)
O6 C30 C31 C32 -178.8(3)
C29 C30 C31 C32 -0.5(5)
C30 C31 C32 C33 -1.0(6)
C31 C32 C33 C34 1.0(6)
C31 C32 C33 N3 -178.4(3)
C32 C33 C34 C29 0.5(5)
N3 C33 C34 C29 179.9(3)
C30 C29 C34 C33 -2.0(4)
C35 C29 C34 C33 177.5(3)
C34 C29 C35 N2 122.6(3)
C30 C29 C35 N2 -57.9(4)
C27 C28 C36 N1 133.4(3)
C23 C28 C36 N1 -50.3(4)
Cl3' C37 C37' Cl3 140.0(16)
Cl2' C37 C37' Cl3 1(3)
Cl1 C37 C37' Cl3 134(2)
Cl2 C37 C37' Cl3 12(8)
Cl3' C37 C37' Cl2' 138.8(15)
Cl3 C37 C37' Cl2' -1(3)
Cl1 C37 C37' Cl2' 133.1(6)
Cl2 C37 C37' Cl2' 11(5)
Cl3' C37 C37' Cl1' 48(8)
Cl2' C37 C37' Cl1' -91(7)
Cl3 C37 C37' Cl1' -92(7)
Cl1 C37 C37' Cl1' 42(7)
Cl2 C37 C37' Cl1' -80(10)
Cl2' C37 C37' Cl3' -138.8(15)
Cl3 C37 C37' Cl3' -140.0(16)
Cl1 C37 C37' Cl3' -5.6(12)
Cl2 C37 C37' Cl3' -128(7)
Cl3' C37 C37' Cl1 5.6(12)
Cl2' C37 C37' Cl1 -133.1(6)
Cl3 C37 C37' Cl1 -134(2)
Cl2 C37 C37' Cl1 -123(6)
C28 C36 N1 C17 -177.0(2)
C28 C36 N1 C15 -60.7(3)
C28 C36 N1 Cu1 63.8(3)
C18 C17 N1 C36 -68.8(3)
C18 C17 N1 C15 176.5(2)
C18 C17 N1 Cu1 48.6(3)
C14 C15 N1 C36 -171.3(2)
C14 C15 N1 C17 -54.4(3)
C14 C15 N1 Cu1 70.0(3)
O5 Cu1 N1 C36 -36.01(18)
O6 Cu1 N1 C36 157.78(17)
N2 Cu1 N1 C36 56.9(2)
O5 Cu1 N1 C17 -154.52(19)
O6 Cu1 N1 C17 39.28(19)
N2 Cu1 N1 C17 -61.6(3)
O5 Cu1 N1 C15 82.01(19)
O6 Cu1 N1 C15 -84.20(19)
N2 Cu1 N1 C15 174.92(17)
C21 C22 N2 C16 172.5(3)
C21 C22 N2 C35 -72.8(3)
C21 C22 N2 Cu1 44.3(3)
C4 C16 N2 C22 -61.8(3)
C4 C16 N2 C35 -178.4(3)
C4 C16 N2 Cu1 63.5(3)
C29 C35 N2 C22 -175.1(2)
C29 C35 N2 C16 -59.4(3)
C29 C35 N2 Cu1 64.8(3)
O5 Cu1 N2 C22 46.72(19)
O6 Cu1 N2 C22 -147.32(19)
N1 Cu1 N2 C22 -47.0(3)
O5 Cu1 N2 C16 -76.8(2)
O6 Cu1 N2 C16 89.2(2)
N1 Cu1 N2 C16 -170.52(18)
O5 Cu1 N2 C35 165.42(18)
O6 Cu1 N2 C35 -28.63(18)
N1 Cu1 N2 C35 71.7(2)
C32 C33 N3 O9 175.3(4)
C34 C33 N3 O9 -4.1(5)
C32 C33 N3 O10 -3.8(5)
C34 C33 N3 O10 176.8(4)
C25 C26 N4 O8 177.0(4)
C27 C26 N4 O8 -2.5(5)
C25 C26 N4 O7 -4.7(5)
C27 C26 N4 O7 175.8(3)
C6 C5 O1 C7 1.6(4)
C4 C5 O1 C7 -178.0(3)
C8 C7 O1 C5 -177.3(3)
C10 C9 O2 C8 2.4(5)
C14 C9 O2 C8 -176.2(3)
C7 C8 O2 C9 173.4(3)
C17 C18 O3 C19 -176.8(3)
C20 C19 O3 C18 103.1(3)
C22 C21 O4 C20 178.1(3)
C19 C20 O4 C21 112.7(4)
C24 C23 O5 Cu1 -156.6(2)
C28 C23 O5 Cu1 24.3(5)
O6 Cu1 O5 C23 103.5(4)
N2 Cu1 O5 C23 -151.3(3)
N1 Cu1 O5 C23 -4.7(3)
C31 C30 O6 Cu1 -144.3(3)
C29 C30 O6 Cu1 37.4(4)
O5 Cu1 O6 C30 84.9(4)
N2 Cu1 O6 C30 -19.7(3)
N1 Cu1 O6 C30 -166.8(3)
